data_2003124
loop_
_publ_author_name
'Streltsov, V. A.'
'Ishizawa, N.'

_publ_section_title
;
 Synchrotron X-ray study of the electron density in <i>R</i>FeO~3~
 (<i>R</i> = Nd, Dy)
;
_journal_issue 1
_journal_name_full 'Acta Crystallographica Section B'
_journal_page_first 1
_journal_page_last 7
_journal_paper_doi 10.1107/S0108768198005400
_journal_volume 55
_journal_year 1999
_chemical_formula_sum 'Fe Nd O3'
_chemical_formula_weight 248.08
_space_group_IT_number 62
_symmetry_cell_setting orthorhombic
_symmetry_space_group_name_Hall '-P 2ac 2n'
_symmetry_space_group_name_H-M 'P n m a'
_audit_creation_method from_xtal_archive_file_using_CIFIO
_cell_angle_alpha 90.000(7)
_cell_angle_beta 90.000(7)
_cell_angle_gamma 90.000(7)
_cell_formula_units_Z 4
_cell_length_a 5.5887(5)
_cell_length_b 7.7619(5)
_cell_length_c 5.4489(5)
_cell_measurement_reflns_used 12
_cell_measurement_temperature 293
_cell_measurement_theta_max 49.420
_cell_measurement_theta_min 40.820
_cell_volume 236.37(3)
_computing_data_reduction xtal_DIFDAT_ADDREF_SORTRF_ABSORB
_computing_molecular_graphics xtal
_computing_publication_material xtal_CIFIO
_computing_structure_refinement xtal_CRYLSQ
_computing_structure_solution xtal
_diffrn_ambient_temperature 293
_diffrn_measurement_device bl14a_4-circle
_diffrn_measurement_method \w-2\q
_diffrn_radiation_monochromator si(111)
_diffrn_radiation_source photon_factory_bl14a
_diffrn_radiation_type xray_vertical_wiggler
_diffrn_radiation_wavelength 0.84
_diffrn_reflns_av_R_equivalents .059
_diffrn_reflns_av_sigmaI/netI .019
_diffrn_reflns_limit_h_max 12
_diffrn_reflns_limit_h_min -12
_diffrn_reflns_limit_k_max 16
_diffrn_reflns_limit_k_min -16
_diffrn_reflns_limit_l_max 11
_diffrn_reflns_limit_l_min -11
_diffrn_reflns_number 9496
_diffrn_reflns_theta_max 66.81
_diffrn_reflns_theta_min 5.4
_diffrn_standards_decay_% 3
_diffrn_standards_interval_count 94
_diffrn_standards_number 6
_exptl_absorpt_coefficient_mu 41.64
_exptl_absorpt_correction_T_max 0.6787
_exptl_absorpt_correction_T_min 0.5856
_exptl_absorpt_correction_type analytical
_exptl_crystal_colour Red
_exptl_crystal_density_diffrn 6.971
_exptl_crystal_description Rectangular
_exptl_crystal_F_000 440
_exptl_crystal_size_max 0.25x10^-5^
_refine_diff_density_max 4.996
_refine_diff_density_min -7.819
_refine_ls_abs_structure_details none
_refine_ls_abs_structure_Flack 0
_refine_ls_extinction_coef r*<\s(r*)
_refine_ls_extinction_method 'Larson (1970)'
_refine_ls_goodness_of_fit_all 2.491
_refine_ls_goodness_of_fit_obs 2.509
_refine_ls_matrix_type full
_refine_ls_number_constraints 0
_refine_ls_number_parameters 28
_refine_ls_number_reflns 1328
_refine_ls_number_restraints 0
_refine_ls_R_factor_all .03
_refine_ls_R_factor_obs .029
_refine_ls_shift/esd_max 0.00009
_refine_ls_structure_factor_coef F
_refine_ls_weighting_details w=1/\s^2^(F)
_refine_ls_weighting_scheme calc
_refine_ls_wR_factor_all .033
_refine_ls_wR_factor_obs .033
_reflns_number_observed 1328
_reflns_number_total 1328
_reflns_observed_criterion I>2\s(I)
_cod_data_source_file sh0113.cif
_cod_data_source_block ndfeo3
_cod_depositor_comments
;
The following automatic conversions were performed:

'_refine_ls_weighting_scheme' value 'w=1/\s^2^(F)' was changed to
'calc'. New tag '_refine_ls_weighting_details' was created. The value
of the new tag was set to 'w=1/\s^2^(F)'.

Automatic conversion script
Id: cif_fix_values 3143 2015-03-26 13:38:13Z robertas 
;
_cod_original_formula_sum 'Nd1 Fe1 O3'
_cod_database_code 2003124
_cod_database_fobs_code 2003124

loop_
_symmetry_equiv_pos_as_xyz
+x,+y,+z
1/2-x,-y,1/2+z
1/2+x,1/2-y,1/2-z
-x,1/2+y,-z
-x,-y,-z
1/2+x,+y,1/2-z
1/2-x,1/2+y,1/2+z
+x,1/2-y,+z

loop_
_atom_site_aniso_label
_atom_site_aniso_U_11
_atom_site_aniso_U_22
_atom_site_aniso_U_33
_atom_site_aniso_U_12
_atom_site_aniso_U_13
_atom_site_aniso_U_23
Nd .00706(5) .00374(4) .00665(4) .00000 -.00076(3) .00000
Fe .00616(12) .00288(11) .00515(12) .00028(9) .00012(8) -.00008(8)
O1 .0099(7) .0021(6) .0083(7) .00000 -.0011(5) .00000
O2 .0075(5) .0055(5) .0073(4) -.0011(4) -.0022(4) .0008(3)

loop_
_atom_site_label
_atom_site_fract_x
_atom_site_fract_y
_atom_site_fract_z
_atom_site_U_iso_or_equiv
_atom_site_thermal_displace_type
_atom_site_calc_flag
_atom_site_calc_attached_atom
Nd .04907(3) .25000 -.01088(3) .00581(4) Uani ? ?
Fe .00000 .00000 .50000 .00473(12) Uani ? ?
O1 .4760(4) .25000 .0866(4) .0068(7) Uani ? ?
O2 -.2949(3) -.0459(2) .2955(3) .0067(5) Uani ? ?

loop_
_atom_type_symbol
_atom_type_description
_atom_type_scat_dispersion_real
_atom_type_scat_dispersion_imag
_atom_type_scat_source
Nd ? -.070007 4.028 Int._Tables_Vol_IV_Tables_2.2B_and_2.3.1
Fe ? .372986 1.146 Int._Tables_Vol_IV_Tables_2.2B_and_2.3.1
O ? .015991 .008972 Int._Tables_Vol_IV_Tables_2.2B_and_2.3.1
